data_4114474
loop_
_publ_author_name
'Antonio Ram\'irez'
'Emil Lobkovsky'
'David B. Collum'

_publ_section_title
;
 Hemilabile Ligands in Organolithium Chemistry: Substituent Effects on
 Lithium Ion Chelation
;
_journal_name_full 'Journal of the American Chemical Society'
_journal_page_first 15376
_journal_page_last 15387
_journal_paper_doi 10.1021/ja030322d
_journal_volume 125
_journal_year 2003
_chemical_formula_sum 'C5 H13 B0.5 F2 Li0.5 N O'
_chemical_formula_weight 150.04
_chemical_name_systematic
;
 ?
;
_space_group_IT_number 15
_symmetry_cell_setting monoclinic
_symmetry_space_group_name_Hall '-C 2yc'
_symmetry_space_group_name_H-M 'C 1 2/c 1'
_atom_sites_solution_hydrogens difmap
_atom_sites_solution_primary direct
_atom_sites_solution_secondary difmap
_audit_creation_method SHELXL-97
_cell_angle_alpha 90.00
_cell_angle_beta 91.251(3)
_cell_angle_gamma 90.00
_cell_formula_units_Z 8
_cell_length_a 13.8825(7)
_cell_length_b 8.8019(4)
_cell_length_c 13.4185(7)
_cell_measurement_temperature 173(2)
_cell_volume 1639.25(14)
_computing_cell_refinement SAINT+
_computing_data_collection SMART
_computing_data_reduction SAINT+
_computing_molecular_graphics SHELXTL
_computing_publication_material SHELXTL
_computing_structure_refinement 'SHELXL-97 (Sheldrick, 1997)'
_computing_structure_solution 'SHELXS-97 (Sheldrick, 1990)'
_diffrn_ambient_temperature 173(2)
_diffrn_measured_fraction_theta_full 0.997
_diffrn_measured_fraction_theta_max 0.997
_diffrn_measurement_device_type 'Bruker 1K CCD'
_diffrn_measurement_method '0.3 deg. omega scans'
_diffrn_radiation_monochromator graphite
_diffrn_radiation_source 'fine-focus sealed tube'
_diffrn_radiation_type MoK\a
_diffrn_radiation_wavelength 0.71073
_diffrn_reflns_av_R_equivalents 0.0309
_diffrn_reflns_av_sigmaI/netI 0.0288
_diffrn_reflns_limit_h_max 10
_diffrn_reflns_limit_h_min -15
_diffrn_reflns_limit_k_max 9
_diffrn_reflns_limit_k_min -9
_diffrn_reflns_limit_l_max 14
_diffrn_reflns_limit_l_min -14
_diffrn_reflns_number 4707
_diffrn_reflns_theta_full 23.24
_diffrn_reflns_theta_max 23.24
_diffrn_reflns_theta_min 2.74
_exptl_absorpt_coefficient_mu 0.110
_exptl_absorpt_correction_T_max 0.9934
_exptl_absorpt_correction_T_min 0.8678
_exptl_absorpt_correction_type SADABS
_exptl_crystal_colour colorless
_exptl_crystal_density_diffrn 1.216
_exptl_crystal_description block
_exptl_crystal_F_000 640
_exptl_crystal_size_max 0.30
_exptl_crystal_size_mid 0.10
_exptl_crystal_size_min 0.06
_refine_diff_density_max 0.307
_refine_diff_density_min -0.165
_refine_diff_density_rms 0.035
_refine_ls_extinction_method none
_refine_ls_goodness_of_fit_ref 1.072
_refine_ls_hydrogen_treatment isotropic
_refine_ls_matrix_type full
_refine_ls_number_parameters 167
_refine_ls_number_reflns 1177
_refine_ls_number_restraints 0
_refine_ls_restrained_S_all 1.072
_refine_ls_R_factor_all 0.0689
_refine_ls_R_factor_gt 0.0523
_refine_ls_shift/su_max 1.559
_refine_ls_shift/su_mean 0.388
_refine_ls_structure_factor_coef Fsqd
_refine_ls_weighting_details 'calc w=1/[\s^2^(Fo^2^)+(0.0694P)^2^+1.7004P] where P=(Fo^2^+2Fc^2^)/3'
_refine_ls_weighting_scheme calc
_refine_ls_wR_factor_gt 0.1324
_refine_ls_wR_factor_ref 0.1418
_reflns_number_gt 925
_reflns_number_total 1177
_reflns_threshold_expression >2sigma(I)
_cod_data_source_file ja030322d_si2_1.cif
_cod_data_source_block anton
_cod_original_formula_sum 'C5 H13 B0.50 F2 Li0.50 N O'
_cod_database_code 4114474

loop_
_symmetry_equiv_pos_as_xyz
'x, y, z'
'-x, y, -z+1/2'
'x+1/2, y+1/2, z'
'-x+1/2, y+1/2, -z+1/2'
'-x, -y, -z'
'x, -y, z-1/2'
'-x+1/2, -y+1/2, -z'
'x+1/2, -y+1/2, z-1/2'

loop_
_atom_site_label
_atom_site_type_symbol
_atom_site_fract_x
_atom_site_fract_y
_atom_site_fract_z
_atom_site_U_iso_or_equiv
_atom_site_adp_type
_atom_site_occupancy
_atom_site_symmetry_multiplicity
_atom_site_calc_flag
_atom_site_refinement_flags
F1 F 0.0000 0.4907(2) 0.7500 0.1313(11) Uani 1 2 d S
F2 F -0.0798(2) 0.6703(5) 0.6953(3) 0.1068(13) Uani 0.50 1 d P
F2' F -0.0211(8) 0.6939(10) 0.6682(6) 0.104(3) Uani 0.20 1 d P
F3 F -0.0585(2) 0.7079(3) 0.8379(2) 0.0837(10) Uani 0.50 1 d P
F3' F -0.0722(4) 0.7096(6) 0.7603(5) 0.0918(18) Uani 0.30 1 d P
O1 O 0.09812(9) 0.25573(16) 0.63588(10) 0.0530(4) Uani 1 1 d .
N1 N 0.11772(10) 0.16950(15) 0.83196(11) 0.0338(4) Uani 1 1 d .
C1 C 0.18769(14) 0.1924(2) 0.66515(15) 0.0413(5) Uani 1 1 d .
H1B H 0.2357(14) 0.276(2) 0.6791(13) 0.045(5) Uiso 1 1 d .
H1A H 0.2156(14) 0.135(2) 0.6142(15) 0.056(6) Uiso 1 1 d .
C2 C 0.17130(14) 0.0924(2) 0.75349(14) 0.0416(5) Uani 1 1 d .
H2B H 0.1301(14) 0.000(2) 0.7287(14) 0.058(6) Uiso 1 1 d .
H2A H 0.2323(13) 0.058(2) 0.7807(13) 0.049(5) Uiso 1 1 d .
C3 C 0.10521(18) 0.3516(3) 0.55077(18) 0.0692(7) Uani 1 1 d .
H3C H 0.1430(19) 0.431(3) 0.561(2) 0.089(9) Uiso 1 1 d .
H3B H 0.0475(18) 0.389(3) 0.5411(17) 0.093(8) Uiso 1 1 d .
H3A H 0.130(3) 0.285(4) 0.485(3) 0.156(13) Uiso 1 1 d .
C4 C 0.17670(16) 0.2923(2) 0.87549(15) 0.0497(6) Uani 1 1 d .
H4C H 0.1426(16) 0.332(2) 0.9361(17) 0.061(7) Uiso 1 1 d .
H4B H 0.1830(13) 0.376(2) 0.8257(14) 0.045(5) Uiso 1 1 d .
H4A H 0.251(2) 0.254(3) 0.903(2) 0.117(10) Uiso 1 1 d .
C5 C 0.09383(17) 0.0604(3) 0.90966(17) 0.0600(7) Uani 1 1 d .
H5C H 0.1543(18) 0.012(3) 0.9437(18) 0.090(8) Uiso 1 1 d .
H5B H 0.0567(15) -0.018(2) 0.8718(14) 0.060(6) Uiso 1 1 d .
H5A H 0.054(2) 0.115(3) 0.958(2) 0.095(9) Uiso 1 1 d .
B1 B 0.0000 0.6449(3) 0.7500 0.0544(11) Uani 1 2 d S
Li1 Li 0.0000 0.2779(5) 0.7500 0.0393(11) Uani 1 2 d S

loop_
_atom_site_aniso_label
_atom_site_aniso_U_11
_atom_site_aniso_U_22
_atom_site_aniso_U_33
_atom_site_aniso_U_23
_atom_site_aniso_U_13
_atom_site_aniso_U_12
F1 0.128(2) 0.0265(10) 0.240(3) 0.000 0.018(2) 0.000
F2 0.0615(18) 0.139(3) 0.119(3) 0.045(2) -0.0359(19) 0.0110(19)
F2' 0.147(8) 0.110(6) 0.053(4) 0.037(4) -0.032(5) 0.032(6)
F3 0.086(2) 0.0765(18) 0.089(2) -0.0307(16) 0.0158(18) 0.0158(17)
F3' 0.077(3) 0.093(3) 0.105(4) -0.013(3) 0.004(3) 0.050(3)
O1 0.0332(7) 0.0696(8) 0.0564(8) 0.0335(7) 0.0066(6) 0.0017(6)
N1 0.0339(8) 0.0310(7) 0.0366(8) 0.0054(6) 0.0042(7) 0.0016(6)
C1 0.0359(10) 0.0458(10) 0.0427(11) 0.0003(9) 0.0090(9) 0.0048(9)
C2 0.0399(10) 0.0380(10) 0.0469(11) 0.0013(9) 0.0018(9) 0.0100(9)
C3 0.0555(14) 0.0894(16) 0.0626(14) 0.0425(13) 0.0012(11) -0.0059(13)
C4 0.0544(12) 0.0536(12) 0.0412(12) -0.0058(10) -0.0001(10) -0.0030(10)
C5 0.0652(14) 0.0540(12) 0.0613(14) 0.0254(11) 0.0130(12) 0.0074(11)
B1 0.058(2) 0.0243(14) 0.080(3) 0.000 -0.029(2) 0.000
Li1 0.033(2) 0.030(2) 0.055(3) 0.000 -0.002(2) 0.000

loop_
_atom_type_symbol
_atom_type_description
_atom_type_scat_dispersion_real
_atom_type_scat_dispersion_imag
_atom_type_scat_source
C C 0.0033 0.0016 'International Tables Vol C Tables 4.2.6.8 and 6.1.1.4'
H H 0.0000 0.0000 'International Tables Vol C Tables 4.2.6.8 and 6.1.1.4'
B B 0.0013 0.0007 'International Tables Vol C Tables 4.2.6.8 and 6.1.1.4'
N N 0.0061 0.0033 'International Tables Vol C Tables 4.2.6.8 and 6.1.1.4'
O O 0.0106 0.0060 'International Tables Vol C Tables 4.2.6.8 and 6.1.1.4'
F F 0.0171 0.0103 'International Tables Vol C Tables 4.2.6.8 and 6.1.1.4'
Li Li -0.0003 0.0001 'International Tables Vol C Tables 4.2.6.8 and 6.1.1.4'

loop_
_geom_angle_atom_site_label_1
_geom_angle_atom_site_label_2
_geom_angle_atom_site_label_3
_geom_angle
_geom_angle_site_symmetry_1
_geom_angle_site_symmetry_3
B1 F1 Li1 180.000(2) . .
F2' F2 F3' 101.5(7) . .
F2' F2 B1 61.6(5) . .
F3' F2 B1 58.5(4) . .
F2 F2' F3 159.6(9) . 2_556
F2 F2' B1 76.2(6) . .
F3 F2' B1 83.5(6) 2_556 .
F2 F2' F3' 39.7(5) . .
F3 F2' F3' 123.9(7) 2_556 .
B1 F2' F3' 51.1(4) . .
F2 F2' F3' 119.5(7) . 2_556
F3 F2' F3' 41.0(4) 2_556 2_556
B1 F2' F3' 46.4(4) . 2_556
F3' F2' F3' 83.4(5) . 2_556
F3' F3 F2' 94.9(6) . 2_556
F3' F3 B1 48.7(3) . .
F2' F3 B1 50.8(4) 2_556 .
F2 F3' F3 157.3(7) . .
F2 F3' B1 77.9(4) . .
F3 F3' B1 88.5(5) . .
F2 F3' F2' 38.8(5) . .
F3 F3' F2' 139.6(6) . .
B1 F3' F2' 53.9(4) . .
F2 F3' F2' 126.6(6) . 2_556
F3 F3' F2' 44.0(4) . 2_556
B1 F3' F2' 48.8(4) . 2_556
F2' F3' F2' 95.6(5) . 2_556
C1 O1 C3 112.41(15) . .
C1 O1 Li1 114.80(12) . .
C3 O1 Li1 126.30(16) . .
C5 N1 C2 109.54(15) . .
C5 N1 C4 109.45(16) . .
C2 N1 C4 109.77(14) . .
C5 N1 Li1 118.06(13) . .
C2 N1 Li1 103.14(11) . .
C4 N1 Li1 106.55(15) . .
O1 C1 C2 107.72(15) . .
N1 C2 C1 112.59(15) . .
F3' B1 F3' 121.4(6) 2_556 .
F3' B1 F2' 75.0(6) 2_556 2_556
F3' B1 F2' 84.8(6) . 2_556
F3' B1 F2' 84.8(6) 2_556 .
F3' B1 F2' 75.0(6) . .
F2' B1 F2' 138.2(9) 2_556 .
F3' B1 F2 43.6(3) 2_556 2_556
F3' B1 F2 124.0(4) . 2_556
F2' B1 F2 42.2(5) 2_556 2_556
F2' B1 F2 128.4(6) . 2_556
F3' B1 F2 124.0(4) 2_556 .
F3' B1 F2 43.6(3) . .
F2' B1 F2 128.4(6) 2_556 .
F2' B1 F2 42.2(5) . .
F2 B1 F2 160.7(4) 2_556 .
F3' B1 F1 119.3(3) 2_556 .
F3' B1 F1 119.3(3) . .
F2' B1 F1 110.9(4) 2_556 .
F2' B1 F1 110.9(4) . .
F2 B1 F1 99.6(2) 2_556 .
F2 B1 F1 99.6(2) . .
F3' B1 F3 112.5(4) 2_556 .
F3' B1 F3 42.9(3) . .
F2' B1 F3 45.7(5) 2_556 .
F2' B1 F3 116.3(5) . .
F2 B1 F3 88.0(2) 2_556 .
F2 B1 F3 85.2(2) . .
F1 B1 F3 110.97(16) . .
F3' B1 F3 42.9(3) 2_556 2_556
F3' B1 F3 112.5(4) . 2_556
F2' B1 F3 116.3(5) 2_556 2_556
F2' B1 F3 45.7(5) . 2_556
F2 B1 F3 85.2(2) 2_556 2_556
F2 B1 F3 88.0(2) . 2_556
F1 B1 F3 110.97(16) . 2_556
F3 B1 F3 138.1(3) . 2_556
F1 Li1 O1 95.38(11) . .
F1 Li1 O1 95.38(11) . 2_556
O1 Li1 O1 169.2(2) . 2_556
F1 Li1 N1 116.07(10) . .
O1 Li1 N1 80.44(7) . .
O1 Li1 N1 94.80(8) 2_556 .
F1 Li1 N1 116.07(10) . 2_556
O1 Li1 N1 94.80(8) . 2_556
O1 Li1 N1 80.44(7) 2_556 2_556
N1 Li1 N1 127.9(2) . 2_556

loop_
_geom_bond_atom_site_label_1
_geom_bond_atom_site_label_2
_geom_bond_distance
_geom_bond_site_symmetry_2
F1 B1 1.357(4) .
F1 Li1 1.874(4) .
F2 F2' 0.924(11) .
F2 F3' 0.942(7) .
F2 B1 1.335(3) .
F2' F3 1.117(11) 2_556
F2' B1 1.209(7) .
F2' F3' 1.445(11) .
F2' F3' 1.601(11) 2_556
F3 F3' 1.055(7) .
F3 F2' 1.117(11) 2_556
F3 B1 1.550(3) .
F3' B1 1.164(5) .
F3' F2' 1.601(11) 2_556
O1 C1 1.411(2) .
O1 C3 1.425(3) .
O1 Li1 2.0807(14) .
N1 C5 1.461(3) .
N1 C2 1.468(2) .
N1 C4 1.469(3) .
N1 Li1 2.171(2) .
C1 C2 1.498(3) .
B1 F3' 1.164(5) 2_556
B1 F2' 1.209(7) 2_556
B1 F2 1.334(3) 2_556
B1 F3 1.550(3) 2_556
Li1 O1 2.0807(14) 2_556
Li1 N1 2.171(2) 2_556
